data_1567943
loop_
_publ_author_name
'Hernandez, Jackson'
'Frontier, Alison'

_publ_section_title
;
 Alkynyl Prins Carbocyclization Cascades for the Synthesis of Linear-Fused
 Heterocyclic Ring Systems
;
_journal_name_full 'Chemical Science'
_journal_paper_doi 10.1039/D2SC04750K
_journal_year 2022
_chemical_formula_moiety 'C22 H22 O3'
_chemical_formula_sum 'C22 H22 O3'
_chemical_formula_weight 334.39
_space_group_crystal_system monoclinic
_space_group_IT_number 14
_space_group_name_Hall '-P 2ybc'
_space_group_name_H-M_alt 'P 1 21/c 1'
_atom_sites_solution_hydrogens mixed
_atom_sites_solution_primary dual
_atom_sites_solution_secondary difmap
_audit_creation_date 2022-02-03
_audit_creation_method
;
Olex2 1.5
(compiled 2021.12.09 svn.r5202d8cf for OlexSys, GUI svn.r6439)
;
_audit_update_record
;
2022-05-24 deposited with the CCDC.	2022-11-04 downloaded from the CCDC.
;
_cell_angle_alpha 90
_cell_angle_beta 100.5810(10)
_cell_angle_gamma 90
_cell_formula_units_Z 4
_cell_length_a 11.11210(10)
_cell_length_b 14.44820(10)
_cell_length_c 11.06860(10)
_cell_measurement_reflns_used 13280
_cell_measurement_temperature 100.00(10)
_cell_measurement_theta_max 80.0630
_cell_measurement_theta_min 4.0280
_cell_volume 1746.85(3)
_computing_cell_refinement 'CrysAlisPro 1.171.41.120a (Rigaku OD, 2021)'
_computing_data_collection 'CrysAlisPro 1.171.41.120a (Rigaku OD, 2021)'
_computing_data_reduction 'CrysAlisPro 1.171.41.120a (Rigaku OD, 2021)'
_computing_molecular_graphics 'Olex2 1.5 (Dolomanov et al., 2009)'
_computing_publication_material 'Olex2 1.5 (Dolomanov et al., 2009)'
_computing_structure_refinement 'SHELXL 2018/3 (Sheldrick, 2015b)'
_computing_structure_solution 'SHELXT 2018/2 (Sheldrick, 2015a)'
_diffrn_ambient_environment N~2~
_diffrn_ambient_temperature 100.00(10)
_diffrn_detector 'Hybrid Pixel Array Detector'
_diffrn_detector_area_resol_mean 10.0000
_diffrn_detector_type HyPix
_diffrn_measured_fraction_theta_full 0.999
_diffrn_measured_fraction_theta_max 0.978
_diffrn_measurement_details
;
List of Runs (angles in degrees, time in seconds):

  # Type    Start    End  Width  t~exp~   \w     \q     \k     \f   Frames
#--------------------------------------------------------------------------
  1  \w     25.00 120.00   0.50    0.06    --   47.26  77.00   0.00  190
  2  \w     25.00 120.00   0.50    0.06    --   47.26  77.00  30.00  190
  3  \w     25.00 120.00   0.50    0.06    --   47.26  77.00  90.00  190
  4  \w     25.00 120.00   0.50    0.06    --   47.26  77.00 -90.00  190
  5  \w     25.00 120.00   0.50    0.06    --   47.26  77.00-120.00  190
  6  \w     25.00 120.00   0.50    0.06    --   47.26  77.00-180.00  190
  7  \w     32.00 120.00   0.50    0.06    --   47.26  57.00-180.00  176
  8  \w     35.00 120.00   0.50    0.06    --   47.26  38.00 150.00  170
  9  \w    136.00 167.00   0.50    0.23    --  113.25 125.00  60.00   62
 10  \w    114.00 147.00   0.50    0.23    --  113.25 125.00  90.00   66
 11  \w    100.00 136.00   0.50    0.23    --  113.25 125.00   0.00   72
 12  \w    122.00 178.00   0.50    0.23    --  113.25 125.00 -30.00  112
 13  \w    153.00 178.00   0.50    0.23    --  113.25 125.00 -90.00   50
 14  \w     95.00 140.00   0.50    0.23    --  113.25 125.00 -90.00   90
 15  \w    106.00 178.00   0.50    0.23    --  113.25 102.00-153.00  144
 16  \w     98.00 131.00   0.50    0.23    --  113.25 125.00  60.00   66
 17  \w    115.00 169.00   0.50    0.23    --  113.25 125.00 150.00  108
 18  \w    114.00 169.00   0.50    0.23    --  113.25  82.00 124.34  110
 19  \w    100.00 144.00   0.50    0.23    --  113.25  15.00 120.00   88
 20  \w     93.00 119.00   0.50    0.23    --  113.25  77.00 120.00   52
 21  \w    121.00 147.00   0.50    0.23    --  113.25  77.00   0.00   52
 22  \w     91.00 118.00   0.50    0.23    --  113.25  77.00   0.00   54
 23  \w     93.00 135.00   0.50    0.23    --  113.25  77.00 -60.00   84
 24  \w     92.00 150.00   0.50    0.23    --  113.25  77.00-120.00  116
 25  \w     93.00 124.00   0.50    0.23    --  113.25  77.00-150.00   62
 26  \w    -73.00 -47.00   0.50    0.06    --  -47.27 102.00-153.00   52
 27  \w     56.00  87.00   0.50    0.23    --  113.25 -94.00 120.00   62
 28  \w     43.00  68.00   0.50    0.23    --  113.25 -61.00 150.00   50
 29  \w     42.00  73.00   0.50    0.23    --  113.25-125.00-120.00   62
 30  \w     76.00 109.00   0.50    0.23    --  113.25-125.00-120.00   66
 31  \w     53.00  79.00   0.50    0.23    --  113.25 -61.00 -90.00   52
 32  \w     42.00  68.00   0.50    0.23    --  113.25-125.00 -30.00   52
 33  \w     82.00 107.00   0.50    0.23    --  113.25-125.00 -30.00   50
 34  \w     47.00  73.00   0.50    0.23    --  113.25 -77.00  60.00   52
 35  \w     90.00 130.00   0.50    0.23    --  113.25 -77.00  60.00   80
 36  \w     58.00  84.00   0.50    0.23    --  113.25-102.00 103.00   52
 37  \w     62.00  88.00   0.50    0.23    --  113.25 -94.00-120.00   52
 38  \w     46.00  73.00   0.50    0.23    --  113.25 -61.00 120.00   54
;
_diffrn_measurement_device 'four-circle diffractometer'
_diffrn_measurement_device_type 'XtaLAB Synergy, Dualflex, HyPix'
_diffrn_measurement_method '\w scans'
_diffrn_orient_matrix_type 'CrysAlisPro convention (1999,Acta A55,543-557)'
_diffrn_orient_matrix_UB_11 0.0649973000
_diffrn_orient_matrix_UB_12 -0.0926724000
_diffrn_orient_matrix_UB_13 -0.0133603000
_diffrn_orient_matrix_UB_21 0.1226717000
_diffrn_orient_matrix_UB_22 0.0428110000
_diffrn_orient_matrix_UB_23 0.0623318000
_diffrn_orient_matrix_UB_31 -0.0248320000
_diffrn_orient_matrix_UB_32 -0.0309813000
_diffrn_orient_matrix_UB_33 0.1263214000
_diffrn_radiation_monochromator mirror
_diffrn_radiation_probe x-ray
_diffrn_radiation_type 'Cu K\a'
_diffrn_radiation_wavelength 1.54184
_diffrn_reflns_av_R_equivalents 0.0366
_diffrn_reflns_av_unetI/netI 0.0228
_diffrn_reflns_Laue_measured_fraction_full 0.999
_diffrn_reflns_Laue_measured_fraction_max 0.978
_diffrn_reflns_limit_h_max 14
_diffrn_reflns_limit_h_min -14
_diffrn_reflns_limit_k_max 18
_diffrn_reflns_limit_k_min -18
_diffrn_reflns_limit_l_max 13
_diffrn_reflns_limit_l_min -12
_diffrn_reflns_number 20536
_diffrn_reflns_point_group_measured_fraction_full 0.999
_diffrn_reflns_point_group_measured_fraction_max 0.978
_diffrn_reflns_theta_full 74.504
_diffrn_reflns_theta_max 80.156
_diffrn_reflns_theta_min 4.047
_diffrn_source 'micro-focus sealed X-ray tube'
_diffrn_source_type 'PhotonJet (Cu) X-ray Source'
_exptl_absorpt_coefficient_mu 0.665
_exptl_absorpt_correction_T_max 1.00000
_exptl_absorpt_correction_T_min 0.89800
_exptl_absorpt_correction_type multi-scan
_exptl_absorpt_process_details
;
CrysAlisPro 1.171.41.120a (Rigaku Oxford Diffraction, 2021)
Empirical absorption correction using spherical harmonics,
implemented in SCALE3 ABSPACK scaling algorithm.
;
_exptl_crystal_colour colourless
_exptl_crystal_colour_primary colourless
_exptl_crystal_density_diffrn 1.271
_exptl_crystal_description block
_exptl_crystal_F_000 712
_exptl_crystal_size_max 0.234
_exptl_crystal_size_mid 0.139
_exptl_crystal_size_min 0.108
_refine_diff_density_max 0.228
_refine_diff_density_min -0.249
_refine_diff_density_rms 0.049
_refine_ls_extinction_method none
_refine_ls_goodness_of_fit_ref 1.052
_refine_ls_hydrogen_treatment constr
_refine_ls_matrix_type full
_refine_ls_number_parameters 256
_refine_ls_number_reflns 3744
_refine_ls_number_restraints 106
_refine_ls_restrained_S_all 1.054
_refine_ls_R_factor_all 0.0442
_refine_ls_R_factor_gt 0.0417
_refine_ls_shift/su_max 0.000
_refine_ls_shift/su_mean 0.000
_refine_ls_structure_factor_coef Fsqd
_refine_ls_weighting_details 'w=1/[\s^2^(Fo^2^)+(0.0483P)^2^+0.7583P] where P=(Fo^2^+2Fc^2^)/3'
_refine_ls_weighting_scheme calc
_refine_ls_wR_factor_gt 0.1039
_refine_ls_wR_factor_ref 0.1057
_reflns_Friedel_coverage 0.000
_reflns_number_gt 3460
_reflns_number_total 3744
_reflns_threshold_expression 'I > 2\s(I)'
_cod_data_source_file d2sc04750k2.cif
_cod_data_source_block frojjh23
_cod_database_code 1567943
_shelx_shelxl_version_number 2018/3
_shelx_space_group_comment
;
The symmetry employed for this shelxl refinement is uniquely defined
by the following loop, which should always be used as a source of
symmetry information in preference to the above space-group names.
They are only intended as comments.
;
_shelx_estimated_absorpt_t_max 0.932
_shelx_estimated_absorpt_t_min 0.860
_olex2_refinement_description
;
1. Fixed Uiso
 At 1.2 times of:
  All C(H) groups, All C(H,H) groups, All C(H,H,H,H) groups
 At 1.5 times of:
  All C(H,H,H) groups
2. Restrained distances
 C5-O1 \\sim C5-O1'
 with sigma of 0.01
 O1-C1 \\sim O1'-C1'
 with sigma of 0.01
 C1-C2 \\sim C1'-C2
 with sigma of 0.01
 C1-C22 \\sim C1'-C22'
 with sigma of 0.01
3. Uiso/Uaniso restraints and constraints
All non-hydrogen atoms have similar U: within 1.4A with sigma of 0.005 and
sigma for terminal atoms of 0.01 within 1.4A
C22 \\sim C22': within 2A with sigma of 0.002 and sigma for terminal atoms of
0.004 within 2A
4. Others
 Sof(H2BC)=Sof(H2BD)=Sof(H5B)=Sof(O1')=Sof(C1')=Sof(H1')=Sof(C22')=Sof(H22D)=
 Sof(H22E)=Sof(H22F)=1-FVAR(1)
 Sof(H2AA)=Sof(H2AB)=Sof(H5A)=Sof(O1)=Sof(C1)=Sof(H1)=Sof(C22)=Sof(H22A)=
 Sof(H22B)=Sof(H22C)=FVAR(1)
5.a Riding coordinates:
 C5(H5A), C5(H5B)
5.b Ternary CH refined with riding coordinates:
 C1(H1), C1'(H1')
5.c Secondary CH2 refined with riding coordinates:
 C2(H2AA,H2AB), C2(H2BC,H2BD), C3(H3A,H3B), C6(H6A,H6B), C7(H7A,H7B), C11(H11A,
 H11B)
5.d Aromatic/amide H refined with riding coordinates:
 C9(H9), C13(H13), C17(H17), C18(H18), C19(H19), C20(H20), C21(H21)
5.e Idealised Me refined as rotating group:
 C22(H22A,H22B,H22C), C22'(H22D,H22E,H22F)
;
_olex2_submission_original_sample_id frojjh23
_olex2_submission_special_instructions 'No special instructions were received'
_oxdiff_exptl_absorpt_empirical_details
;
Empirical correction (ABSPACK) includes:
- Absorption correction using spherical harmonics
- Frame scaling
;
_oxdiff_exptl_absorpt_empirical_full_max 1.210
_oxdiff_exptl_absorpt_empirical_full_min 0.813

loop_
_space_group_symop_operation_xyz
'x, y, z'
'-x, y+1/2, -z+1/2'
'-x, -y, -z'
'x, -y-1/2, z-1/2'

loop_
_atom_site_label
_atom_site_type_symbol
_atom_site_fract_x
_atom_site_fract_y
_atom_site_fract_z
_atom_site_U_iso_or_equiv
_atom_site_adp_type
_atom_site_occupancy
_atom_site_site_symmetry_order
_atom_site_calc_flag
_atom_site_refinement_flags_posn
_atom_site_refinement_flags_adp
_atom_site_refinement_flags_occupancy
_atom_site_disorder_assembly
_atom_site_disorder_group
O2 O 0.00736(9) 0.20339(6) 0.07661(10) 0.0323(2) Uani 1 1 d . U . . .
O3 O -0.02101(9) 0.33471(6) -0.04549(9) 0.0286(2) Uani 1 1 d . U . . .
C2 C 0.32732(12) 0.45656(9) 0.71266(11) 0.0234(3) Uani 1 1 d D . . . .
H2AA H 0.320168 0.395717 0.751861 0.028 Uiso 0.934(3) 1 calc R U P A 1
H2AB H 0.376174 0.497841 0.774323 0.028 Uiso 0.934(3) 1 calc R U P A 1
H2BC H 0.387546 0.465978 0.789464 0.028 Uiso 0.066(3) 1 calc R U P A 2
H2BD H 0.277251 0.401336 0.722447 0.028 Uiso 0.066(3) 1 calc R U P A 2
C3 C 0.39278(11) 0.44458(9) 0.60238(11) 0.0227(3) Uani 1 1 d . . . . .
H3A H 0.442646 0.500257 0.594363 0.027 Uiso 1 1 calc R U . . .
H3B H 0.448561 0.390664 0.616831 0.027 Uiso 1 1 calc R U . . .
C4 C 0.30175(11) 0.43028(8) 0.48528(11) 0.0201(2) Uani 1 1 d . U . . .
C5 C 0.20571(11) 0.50602(8) 0.45975(11) 0.0204(2) Uani 1 1 d D . . . .
H5A H 0.127040 0.477949 0.432929 0.024 Uiso 0.934(3) 1 d R U P A 1
H5B H 0.138480 0.471759 0.413879 0.024 Uiso 0.066(3) 1 d R U P A 2
C6 C 0.22979(12) 0.57451(9) 0.36167(12) 0.0236(3) Uani 1 1 d . . . . .
H6A H 0.295487 0.617808 0.398324 0.028 Uiso 1 1 calc R U . . .
H6B H 0.154798 0.611189 0.332669 0.028 Uiso 1 1 calc R U . . .
C7 C 0.26774(11) 0.52497(8) 0.25184(11) 0.0208(2) Uani 1 1 d . . . . .
H7A H 0.256211 0.568082 0.181130 0.025 Uiso 1 1 calc R U . . .
H7B H 0.356097 0.510179 0.272977 0.025 Uiso 1 1 calc R U . . .
C8 C 0.19817(10) 0.43670(8) 0.21259(11) 0.0177(2) Uani 1 1 d . . . . .
C9 C 0.11944(11) 0.43463(8) 0.09744(11) 0.0187(2) Uani 1 1 d . U . . .
H9 H 0.107820 0.487836 0.046195 0.022 Uiso 1 1 calc R U . . .
C10 C 0.06007(11) 0.35314(8) 0.06174(11) 0.0196(2) Uani 1 1 d . U . . .
C11 C -0.05922(13) 0.24116(9) -0.03403(13) 0.0291(3) Uani 1 1 d . . . . .
H11A H -0.148040 0.239278 -0.032752 0.035 Uiso 1 1 calc R U . . .
H11B H -0.043879 0.204330 -0.105086 0.035 Uiso 1 1 calc R U . . .
C12 C 0.07668(11) 0.27476(8) 0.13478(11) 0.0203(2) Uani 1 1 d . U . . .
C13 C 0.15369(11) 0.27402(8) 0.24681(11) 0.0200(2) Uani 1 1 d . U . . .
H13 H 0.165130 0.219614 0.295770 0.024 Uiso 1 1 calc R U . . .
C14 C 0.21544(10) 0.35717(8) 0.28680(10) 0.0179(2) Uani 1 1 d . . . . .
C15 C 0.30165(10) 0.35947(8) 0.40703(11) 0.0191(2) Uani 1 1 d . U . . .
C16 C 0.39100(11) 0.28130(8) 0.43134(10) 0.0192(2) Uani 1 1 d . U . . .
C17 C 0.38130(12) 0.21285(9) 0.51778(11) 0.0244(3) Uani 1 1 d . U . . .
H17 H 0.317516 0.216107 0.564212 0.029 Uiso 1 1 calc R U . . .
C18 C 0.46423(13) 0.13980(9) 0.53667(12) 0.0278(3) Uani 1 1 d . U . . .
H18 H 0.455765 0.092876 0.594659 0.033 Uiso 1 1 calc R U . . .
C19 C 0.55928(12) 0.13518(9) 0.47115(12) 0.0273(3) Uani 1 1 d . U . . .
H19 H 0.616678 0.085840 0.484980 0.033 Uiso 1 1 calc R U . . .
C20 C 0.56970(12) 0.20327(9) 0.38527(13) 0.0277(3) Uani 1 1 d . U . . .
H20 H 0.634669 0.200587 0.340295 0.033 Uiso 1 1 calc R U . . .
C21 C 0.48585(12) 0.27521(9) 0.36472(12) 0.0239(3) Uani 1 1 d . U . . .
H21 H 0.493035 0.320839 0.304651 0.029 Uiso 1 1 calc R U . . .
O1 O 0.20221(11) 0.55925(7) 0.56845(8) 0.0209(3) Uani 0.934(3) 1 d D U P A 1
C1 C 0.19986(13) 0.49780(10) 0.67074(12) 0.0219(3) Uani 0.934(3) 1 d D U P A 1
H1 H 0.139848 0.446840 0.644522 0.026 Uiso 0.934(3) 1 calc R U P A 1
C22 C 0.1586(3) 0.5542(4) 0.7720(3) 0.0343(7) Uani 0.934(3) 1 d D U P A 1
H22A H 0.212420 0.607921 0.791631 0.051 Uiso 0.934(3) 1 calc R U P A 1
H22B H 0.162645 0.515618 0.845499 0.051 Uiso 0.934(3) 1 calc R U P A 1
H22C H 0.074258 0.575188 0.744061 0.051 Uiso 0.934(3) 1 calc R U P A 1
O1' O 0.1554(13) 0.5299(12) 0.5710(9) 0.0231(19) Uani 0.066(3) 1 d D U P A 2
C1' C 0.2451(15) 0.5430(10) 0.6827(14) 0.023(2) Uani 0.066(3) 1 d D U P A 2
H1' H 0.292990 0.601572 0.682571 0.028 Uiso 0.066(3) 1 calc R U P A 2
C22' C 0.143(5) 0.551(7) 0.756(6) 0.035(2) Uani 0.066(3) 1 d D U P A 2
H22D H 0.089049 0.496391 0.740132 0.052 Uiso 0.066(3) 1 calc R U P A 2
H22E H 0.095166 0.606854 0.732493 0.052 Uiso 0.066(3) 1 calc R U P A 2
H22F H 0.177925 0.553200 0.844337 0.052 Uiso 0.066(3) 1 calc R U P A 2

loop_
_atom_site_aniso_label
_atom_site_aniso_U_11
_atom_site_aniso_U_22
_atom_site_aniso_U_33
_atom_site_aniso_U_23
_atom_site_aniso_U_13
_atom_site_aniso_U_12
O2 0.0336(5) 0.0193(4) 0.0374(5) 0.0014(4) -0.0111(4) -0.0062(4)
O3 0.0334(5) 0.0214(4) 0.0257(5) -0.0002(4) -0.0086(4) -0.0041(4)
C2 0.0270(6) 0.0252(6) 0.0175(6) 0.0022(5) 0.0026(5) 0.0021(5)
C3 0.0214(6) 0.0250(6) 0.0205(6) -0.0026(5) 0.0004(5) 0.0030(5)
C4 0.0195(5) 0.0222(6) 0.0186(6) 0.0005(4) 0.0034(4) 0.0027(4)
C5 0.0223(6) 0.0216(6) 0.0168(5) -0.0029(4) 0.0027(4) 0.0044(5)
C6 0.0288(6) 0.0193(6) 0.0223(6) -0.0019(5) 0.0037(5) 0.0011(5)
C7 0.0219(6) 0.0205(6) 0.0205(6) 0.0007(5) 0.0050(4) -0.0035(5)
C8 0.0176(5) 0.0195(5) 0.0170(5) -0.0016(4) 0.0060(4) -0.0002(4)
C9 0.0203(5) 0.0191(5) 0.0172(5) 0.0021(4) 0.0045(4) 0.0008(4)
C10 0.0185(5) 0.0219(6) 0.0180(5) -0.0012(4) 0.0019(4) 0.0008(4)
C11 0.0337(7) 0.0263(7) 0.0249(6) -0.0004(5) -0.0009(5) -0.0094(5)
C12 0.0184(5) 0.0176(5) 0.0246(6) -0.0020(4) 0.0034(4) -0.0008(4)
C13 0.0201(5) 0.0181(5) 0.0219(6) 0.0023(4) 0.0043(4) 0.0019(4)
C14 0.0173(5) 0.0201(6) 0.0169(5) -0.0005(4) 0.0044(4) 0.0027(4)
C15 0.0187(5) 0.0208(6) 0.0179(5) 0.0015(4) 0.0037(4) 0.0021(4)
C16 0.0200(5) 0.0198(5) 0.0168(5) -0.0021(4) 0.0012(4) 0.0024(4)
C17 0.0270(6) 0.0273(6) 0.0199(6) 0.0026(5) 0.0071(5) 0.0051(5)
C18 0.0365(7) 0.0253(6) 0.0209(6) 0.0040(5) 0.0039(5) 0.0073(5)
C19 0.0286(6) 0.0259(6) 0.0258(6) -0.0020(5) 0.0007(5) 0.0110(5)
C20 0.0253(6) 0.0282(6) 0.0314(7) -0.0019(5) 0.0101(5) 0.0057(5)
C21 0.0263(6) 0.0220(6) 0.0247(6) 0.0010(5) 0.0080(5) 0.0028(5)
O1 0.0284(6) 0.0188(5) 0.0158(4) -0.0008(4) 0.0053(4) 0.0031(4)
C1 0.0258(7) 0.0231(7) 0.0175(6) 0.0018(5) 0.0058(5) 0.0011(5)
C22 0.0374(13) 0.0472(11) 0.0196(14) 0.0018(10) 0.0087(12) 0.0136(11)
O1' 0.030(3) 0.022(3) 0.017(3) -0.001(3) 0.002(3) 0.009(3)
C1' 0.028(3) 0.023(3) 0.019(3) 0.001(3) 0.002(3) 0.001(3)
C22' 0.039(4) 0.046(4) 0.019(4) 0.006(4) 0.006(4) 0.010(4)

loop_
_atom_type_symbol
_atom_type_description
_atom_type_scat_dispersion_real
_atom_type_scat_dispersion_imag
_atom_type_scat_source
C C 0.0181 0.0091 'International Tables Vol C Tables 4.2.6.8 and 6.1.1.4'
H H 0.0000 0.0000 'International Tables Vol C Tables 4.2.6.8 and 6.1.1.4'
O O 0.0492 0.0322 'International Tables Vol C Tables 4.2.6.8 and 6.1.1.4'

loop_
_geom_angle_atom_site_label_1
_geom_angle_atom_site_label_2
_geom_angle_atom_site_label_3
_geom_angle
_geom_angle_site_symmetry_1
_geom_angle_site_symmetry_3
_geom_angle_publ_flag
C12 O2 C11 105.92(10) . . ?
C10 O3 C11 105.32(9) . . ?
H2AA C2 H2AB 108.1 . . ?
H2BC C2 H2BD 108.8 . . ?
C3 C2 H2AA 109.6 . . ?
C3 C2 H2AB 109.6 . . ?
C3 C2 H2BC 110.6 . . ?
C3 C2 H2BD 110.6 . . ?
C3 C2 C1' 105.5(7) . . ?
C1 C2 H2AA 109.6 . . ?
C1 C2 H2AB 109.6 . . ?
C1 C2 C3 110.44(10) . . ?
C1' C2 H2BC 110.6 . . ?
C1' C2 H2BD 110.6 . . ?
C2 C3 H3A 109.5 . . ?
C2 C3 H3B 109.5 . . ?
H3A C3 H3B 108.0 . . ?
C4 C3 C2 110.93(10) . . ?
C4 C3 H3A 109.5 . . ?
C4 C3 H3B 109.5 . . ?
C3 C4 C5 113.56(10) . . ?
C15 C4 C3 125.59(11) . . ?
C15 C4 C5 120.84(11) . . ?
C4 C5 H5A 108.8 . . ?
C4 C5 H5B 100.3 . . ?
C4 C5 C6 112.96(10) . . ?
C6 C5 H5A 108.8 . . ?
C6 C5 H5B 100.3 . . ?
O1 C5 C4 110.89(10) . . ?
O1 C5 H5A 108.8 . . ?
O1 C5 C6 106.49(10) . . ?
O1' C5 C4 111.9(6) . . ?
O1' C5 H5B 100.6 . . ?
O1' C5 C6 125.5(7) . . ?
C5 C6 H6A 109.3 . . ?
C5 C6 H6B 109.3 . . ?
C5 C6 C7 111.72(10) . . ?
H6A C6 H6B 107.9 . . ?
C7 C6 H6A 109.3 . . ?
C7 C6 H6B 109.3 . . ?
C6 C7 H7A 108.6 . . ?
C6 C7 H7B 108.6 . . ?
H7A C7 H7B 107.5 . . ?
C8 C7 C6 114.85(10) . . ?
C8 C7 H7A 108.6 . . ?
C8 C7 H7B 108.6 . . ?
C9 C8 C7 118.54(10) . . ?
C14 C8 C7 120.91(10) . . ?
C14 C8 C9 120.49(11) . . ?
C8 C9 H9 121.1 . . ?
C10 C9 C8 117.72(11) . . ?
C10 C9 H9 121.1 . . ?
O3 C10 C12 109.94(10) . . ?
C9 C10 O3 128.16(11) . . ?
C9 C10 C12 121.90(11) . . ?
O2 C11 O3 108.91(10) . . ?
O2 C11 H11A 109.9 . . ?
O2 C11 H11B 109.9 . . ?
O3 C11 H11A 109.9 . . ?
O3 C11 H11B 109.9 . . ?
H11A C11 H11B 108.3 . . ?
O2 C12 C10 109.70(10) . . ?
C13 C12 O2 128.37(11) . . ?
C13 C12 C10 121.93(11) . . ?
C12 C13 H13 121.2 . . ?
C12 C13 C14 117.58(11) . . ?
C14 C13 H13 121.2 . . ?
C8 C14 C13 120.37(11) . . ?
C8 C14 C15 120.01(11) . . ?
C13 C14 C15 119.60(10) . . ?
C4 C15 C14 121.20(11) . . ?
C4 C15 C16 122.59(11) . . ?
C14 C15 C16 116.14(10) . . ?
C17 C16 C15 121.80(11) . . ?
C17 C16 C21 118.62(11) . . ?
C21 C16 C15 119.57(11) . . ?
C16 C17 H17 119.7 . . ?
C18 C17 C16 120.58(12) . . ?
C18 C17 H17 119.7 . . ?
C17 C18 H18 119.9 . . ?
C19 C18 C17 120.29(12) . . ?
C19 C18 H18 119.9 . . ?
C18 C19 H19 120.3 . . ?
C20 C19 C18 119.41(12) . . ?
C20 C19 H19 120.3 . . ?
C19 C20 H20 119.8 . . ?
C21 C20 C19 120.39(12) . . ?
C21 C20 H20 119.8 . . ?
C16 C21 H21 119.7 . . ?
C20 C21 C16 120.70(12) . . ?
C20 C21 H21 119.7 . . ?
C5 O1 C1 109.60(10) . . ?
C2 C1 H1 109.4 . . ?
O1 C1 C2 109.21(11) . . ?
O1 C1 H1 109.4 . . ?
O1 C1 C22 107.5(2) . . ?
C22 C1 C2 111.87(17) . . ?
C22 C1 H1 109.4 . . ?
C1 C22 H22A 109.5 . . ?
C1 C22 H22B 109.5 . . ?
C1 C22 H22C 109.5 . . ?
H22A C22 H22B 109.5 . . ?
H22A C22 H22C 109.5 . . ?
H22B C22 H22C 109.5 . . ?
C1' O1' C5 115.6(12) . . ?
C2 C1' H1' 113.0 . . ?
O1' C1' C2 111.4(10) . . ?
O1' C1' H1' 113.0 . . ?
O1' C1' C22' 90(3) . . ?
C22' C1' C2 114(4) . . ?
C22' C1' H1' 113.0 . . ?
C1' C22' H22D 109.5 . . ?
C1' C22' H22E 109.5 . . ?
C1' C22' H22F 109.5 . . ?
H22D C22' H22E 109.5 . . ?
H22D C22' H22F 109.5 . . ?
H22E C22' H22F 109.5 . . ?

loop_
_geom_bond_atom_site_label_1
_geom_bond_atom_site_label_2
_geom_bond_distance
_geom_bond_site_symmetry_2
_geom_bond_publ_flag
O2 C11 1.4185(16) . ?
O2 C12 1.3745(15) . ?
O3 C10 1.3779(14) . ?
O3 C11 1.4294(16) . ?
C2 H2AA 0.9900 . ?
C2 H2AB 0.9900 . ?
C2 H2BC 0.9900 . ?
C2 H2BD 0.9900 . ?
C2 C3 1.5412(17) . ?
C2 C1 1.5280(18) . ?
C2 C1' 1.546(9) . ?
C3 H3A 0.9900 . ?
C3 H3B 0.9900 . ?
C3 C4 1.5048(16) . ?
C4 C5 1.5184(16) . ?
C4 C15 1.3404(17) . ?
C5 H5A 0.9600 . ?
C5 H5B 0.9600 . ?
C5 C6 1.5284(17) . ?
C5 O1 1.4345(14) . ?
C5 O1' 1.484(9) . ?
C6 H6A 0.9900 . ?
C6 H6B 0.9900 . ?
C6 C7 1.5350(17) . ?
C7 H7A 0.9900 . ?
C7 H7B 0.9900 . ?
C7 C8 1.5131(16) . ?
C8 C9 1.4075(16) . ?
C8 C14 1.4051(16) . ?
C9 H9 0.9500 . ?
C9 C10 1.3718(17) . ?
C10 C12 1.3839(17) . ?
C11 H11A 0.9900 . ?
C11 H11B 0.9900 . ?
C12 C13 1.3712(17) . ?
C13 H13 0.9500 . ?
C13 C14 1.4136(16) . ?
C14 C15 1.4906(16) . ?
C15 C16 1.4952(16) . ?
C16 C17 1.3939(17) . ?
C16 C21 1.3956(17) . ?
C17 H17 0.9500 . ?
C17 C18 1.3915(18) . ?
C18 H18 0.9500 . ?
C18 C19 1.3884(19) . ?
C19 H19 0.9500 . ?
C19 C20 1.3875(19) . ?
C20 H20 0.9500 . ?
C20 C21 1.3865(18) . ?
C21 H21 0.9500 . ?
O1 C1 1.4427(16) . ?
C1 H1 1.0000 . ?
C1 C22 1.522(3) . ?
C22 H22A 0.9800 . ?
C22 H22B 0.9800 . ?
C22 H22C 0.9800 . ?
O1' C1' 1.451(10) . ?
C1' H1' 1.0000 . ?
C1' C22' 1.522(10) . ?
C22' H22D 0.9800 . ?
C22' H22E 0.9800 . ?
C22' H22F 0.9800 . ?

loop_
_geom_torsion_atom_site_label_1
_geom_torsion_atom_site_label_2
_geom_torsion_atom_site_label_3
_geom_torsion_atom_site_label_4
_geom_torsion
_geom_torsion_site_symmetry_1
_geom_torsion_site_symmetry_2
_geom_torsion_site_symmetry_3
_geom_torsion_site_symmetry_4
_geom_torsion_publ_flag
O2 C12 C13 C14 179.93(12) . . . . ?
O3 C10 C12 O2 0.31(14) . . . . ?
O3 C10 C12 C13 179.63(11) . . . . ?
C2 C3 C4 C5 54.74(14) . . . . ?
C2 C3 C4 C15 -125.88(13) . . . . ?
C3 C2 C1 O1 -32.48(15) . . . . ?
C3 C2 C1 C22 -151.3(2) . . . . ?
C3 C2 C1' O1' 60.9(15) . . . . ?
C3 C2 C1' C22' 161(4) . . . . ?
C3 C4 C5 C6 102.96(12) . . . . ?
C3 C4 C5 O1 -16.49(15) . . . . ?
C3 C4 C5 O1' -45.2(8) . . . . ?
C3 C4 C15 C14 -173.28(11) . . . . ?
C3 C4 C15 C16 3.47(19) . . . . ?
C4 C5 C6 C7 43.66(14) . . . . ?
C4 C5 O1 C1 -47.39(14) . . . . ?
C4 C5 O1' C1' 46.5(15) . . . . ?
C4 C15 C16 C17 74.22(16) . . . . ?
C4 C15 C16 C21 -106.87(14) . . . . ?
C5 C4 C15 C14 6.06(18) . . . . ?
C5 C4 C15 C16 -177.20(11) . . . . ?
C5 C6 C7 C8 40.18(14) . . . . ?
C5 O1 C1 C2 74.94(14) . . . . ?
C5 O1 C1 C22 -163.53(16) . . . . ?
C5 O1' C1' C2 -56(2) . . . . ?
C5 O1' C1' C22' -173(4) . . . . ?
C6 C5 O1 C1 -170.65(10) . . . . ?
C6 C5 O1' C1' -96.9(13) . . . . ?
C6 C7 C8 C9 112.95(12) . . . . ?
C6 C7 C8 C14 -69.74(14) . . . . ?
C7 C8 C9 C10 178.00(10) . . . . ?
C7 C8 C14 C13 -177.39(10) . . . . ?
C7 C8 C14 C15 1.06(16) . . . . ?
C8 C9 C10 O3 179.68(11) . . . . ?
C8 C9 C10 C12 -0.53(18) . . . . ?
C8 C14 C15 C4 45.21(16) . . . . ?
C8 C14 C15 C16 -131.74(11) . . . . ?
C9 C8 C14 C13 -0.13(17) . . . . ?
C9 C8 C14 C15 178.32(10) . . . . ?
C9 C10 C12 O2 -179.52(11) . . . . ?
C9 C10 C12 C13 -0.20(19) . . . . ?
C10 O3 C11 O2 -4.35(14) . . . . ?
C10 C12 C13 C14 0.74(18) . . . . ?
C11 O2 C12 C10 -3.00(14) . . . . ?
C11 O2 C12 C13 177.73(13) . . . . ?
C11 O3 C10 C9 -177.69(12) . . . . ?
C11 O3 C10 C12 2.49(14) . . . . ?
C12 O2 C11 O3 4.55(15) . . . . ?
C12 C13 C14 C8 -0.57(17) . . . . ?
C12 C13 C14 C15 -179.04(10) . . . . ?
C13 C14 C15 C4 -136.32(12) . . . . ?
C13 C14 C15 C16 46.73(15) . . . . ?
C14 C8 C9 C10 0.68(17) . . . . ?
C14 C15 C16 C17 -108.88(13) . . . . ?
C14 C15 C16 C21 70.03(15) . . . . ?
C15 C4 C5 C6 -76.45(14) . . . . ?
C15 C4 C5 O1 164.10(12) . . . . ?
C15 C4 C5 O1' 135.4(8) . . . . ?
C15 C16 C17 C18 178.62(12) . . . . ?
C15 C16 C21 C20 -179.82(12) . . . . ?
C16 C17 C18 C19 1.3(2) . . . . ?
C17 C16 C21 C20 -0.88(19) . . . . ?
C17 C18 C19 C20 -1.0(2) . . . . ?
C18 C19 C20 C21 -0.2(2) . . . . ?
C19 C20 C21 C16 1.1(2) . . . . ?
C21 C16 C17 C18 -0.30(19) . . . . ?
O1 C5 C6 C7 165.62(10) . . . . ?
C1 C2 C3 C4 -28.13(15) . . . . ?
O1' C5 C6 C7 -173.3(7) . . . . ?
C1' C2 C3 C4 -60.3(7) . . . . ?
